data_2225358
loop_
_publ_author_name
'Safarov, Saifidin'
'Voskressensky, Leonid G.'
'Bizhko, Oksana V.'
'Kulikova, Larisa N.'
'Khrustalev, Victor N.'

_publ_section_title
;
 8<i>H</i>-Chromeno[2',3':4,5]imidazo[2,1-<i>a</i>]isoquinoline
;
_journal_coeditor_code RK2193
_journal_issue 3
_journal_name_full 'Acta Crystallographica Section E'
_journal_page_first o710
_journal_paper_doi 10.1107/S1600536810006744
_journal_volume 66
_journal_year 2010
_chemical_formula_iupac 'C18 H12 N2 O'
_chemical_formula_moiety 'C18 H12 N2 O'
_chemical_formula_sum 'C18 H12 N2 O'
_chemical_formula_weight 272.30
_chemical_name_systematic
;
8<i>H</i>-Chromeno[2',3':4,5]imidazo[2,1-<i>a</i>]isoquinoline
;
_space_group_IT_number 14
_symmetry_cell_setting monoclinic
_symmetry_space_group_name_Hall '-P 2yn'
_symmetry_space_group_name_H-M 'P 1 21/n 1'
_atom_sites_solution_hydrogens geom
_atom_sites_solution_primary direct
_atom_sites_solution_secondary difmap
_audit_creation_method SHELXL97
_cell_angle_alpha 90.00
_cell_angle_beta 102.682(3)
_cell_angle_gamma 90.00
_cell_formula_units_Z 4
_cell_length_a 11.9717(15)
_cell_length_b 6.0580(8)
_cell_length_c 17.948(2)
_cell_measurement_reflns_used 1700
_cell_measurement_temperature 100(2)
_cell_measurement_theta_max 26.3
_cell_measurement_theta_min 2.3
_cell_volume 1269.9(3)
_computing_cell_refinement '<i>SAINT-Plus</i> (Bruker, 2001)'
_computing_data_collection '<i>APEX2</i> (Bruker, 2005)'
_computing_data_reduction '<i>SAINT-Plus</i> (Bruker, 2001)'
_computing_molecular_graphics '<i>SHELXTL</i> (Sheldrick, 2008)'
_computing_publication_material '<i>SHELXTL</i> (Sheldrick, 2008)'
_computing_structure_refinement '<i>SHELXL97</i> (Sheldrick, 2008)'
_computing_structure_solution '<i>SHELXS97</i> (Sheldrick, 2008)'
_diffrn_ambient_temperature 100(2)
_diffrn_measured_fraction_theta_full 0.985
_diffrn_measured_fraction_theta_max 0.985
_diffrn_measurement_device_type 'Bruker APEXII CCD'
_diffrn_measurement_method '\f and \w scans'
_diffrn_radiation_monochromator graphite
_diffrn_radiation_source 'fine--focus sealed tube'
_diffrn_radiation_type MoK\a
_diffrn_radiation_wavelength 0.71073
_diffrn_reflns_av_R_equivalents 0.056
_diffrn_reflns_av_sigmaI/netI 0.047
_diffrn_reflns_limit_h_max 15
_diffrn_reflns_limit_h_min -15
_diffrn_reflns_limit_k_max 7
_diffrn_reflns_limit_k_min -7
_diffrn_reflns_limit_l_max 22
_diffrn_reflns_limit_l_min -22
_diffrn_reflns_number 12413
_diffrn_reflns_theta_full 27.0
_diffrn_reflns_theta_max 27.0
_diffrn_reflns_theta_min 1.9
_exptl_absorpt_coefficient_mu 0.090
_exptl_absorpt_correction_T_max 0.998
_exptl_absorpt_correction_T_min 0.965
_exptl_absorpt_correction_type multi-scan
_exptl_absorpt_process_details '(<i>SADABS</i>; Sheldrick, 2003)'
_exptl_crystal_colour colourless
_exptl_crystal_density_diffrn 1.424
_exptl_crystal_density_method 'not measured'
_exptl_crystal_description needle
_exptl_crystal_F_000 568
_exptl_crystal_size_max 0.40
_exptl_crystal_size_mid 0.12
_exptl_crystal_size_min 0.02
_refine_diff_density_max 0.45
_refine_diff_density_min -0.23
_refine_ls_extinction_method none
_refine_ls_goodness_of_fit_ref 1.00
_refine_ls_hydrogen_treatment constr
_refine_ls_matrix_type full
_refine_ls_number_parameters 190
_refine_ls_number_reflns 2734
_refine_ls_number_restraints 0
_refine_ls_restrained_S_all 1.00
_refine_ls_R_factor_all 0.105
_refine_ls_R_factor_gt 0.066
_refine_ls_shift/su_max 0.000
_refine_ls_shift/su_mean 0.000
_refine_ls_structure_factor_coef Fsqd
_refine_ls_weighting_details 'calc w=1/[\s^2^(Fo^2^)+(0.077P)^2^+1.7P] where P=(Fo^2^+2Fc^2^)/3'
_refine_ls_weighting_scheme calc
_refine_ls_wR_factor_gt 0.154
_refine_ls_wR_factor_ref 0.182
_reflns_number_gt 1821
_reflns_number_total 2734
_reflns_threshold_expression I>2\s(I)
_cod_data_source_file rk2193.cif
_cod_data_source_block I
_cod_depositor_comments
;
The following automatic conversions were performed:
'_symmetry_cell_setting' value 'Monoclinic' changed to 'monoclinic'
according to '/home/saulius/struct/CIF-dictionaries/cif_core.dic'
dictionary named 'cif_core.dic' version 2.4.1 from 2010-06-29.

Automatic conversion script
Id: cif_fix_enum 1527 2010-12-29 10:47:43Z saulius 

The following automatic conversions were performed:

'_symmetry_cell_setting' value 'Monoclinic' changed to 'monoclinic'
according to /home/saulius/struct/CIF-dictionaries/cif_core.dic
dictionary named 'cif_core.dic' version 2.4.1 from 2010-06-29.

Automatic conversion script
Id: cif_fix_values 1715 2011-07-08 13:25:40Z adriana 
;
_cod_original_sg_symbol_H-M 'P 21/n'
_cod_database_code 2225358
_cod_database_fobs_code 2225358

loop_
_symmetry_equiv_pos_as_xyz
'x, y, z'
'-x+1/2, y+1/2, -z+1/2'
'-x, -y, -z'
'x-1/2, -y-1/2, z-1/2'

loop_
_atom_site_type_symbol
_atom_site_label
_atom_site_fract_x
_atom_site_fract_y
_atom_site_fract_z
_atom_site_U_iso_or_equiv
_atom_site_adp_type
_atom_site_calc_flag
_atom_site_refinement_flags
_atom_site_occupancy
_atom_site_disorder_assembly
_atom_site_disorder_group
C C1 0.6165(2) 0.1766(5) -0.07577(16) 0.0290(6) Uani d . 1 . .
H H1 0.5719 0.0665 -0.0583 0.035 Uiso calc R 1 . .
C C2 0.6436(2) 0.1563(5) -0.14599(17) 0.0349(7) Uani d . 1 . .
H H2 0.6185 0.0302 -0.1766 0.042 Uiso calc R 1 . .
C C3 0.7068(2) 0.3167(6) -0.17271(17) 0.0372(7) Uani d . 1 . .
H H3 0.7237 0.3008 -0.2217 0.045 Uiso calc R 1 . .
C C4 0.7447(2) 0.4957(5) -0.12988(17) 0.0349(7) Uani d . 1 . .
H H4 0.7885 0.6033 -0.1494 0.042 Uiso calc R 1 . .
C C4A 0.7213(2) 0.5276(5) -0.05755(16) 0.0309(6) Uani d . 1 . .
C C5 0.7591(2) 0.7182(5) -0.01180(16) 0.0332(7) Uani d . 1 . .
H H5 0.8052 0.8253 -0.0295 0.040 Uiso calc R 1 . .
C C6 0.7306(2) 0.7478(5) 0.05559(16) 0.0310(6) Uani d . 1 . .
H H6 0.7538 0.8777 0.0845 0.037 Uiso calc R 1 . .
N N7 0.66701(19) 0.5884(4) 0.08314(13) 0.0269(5) Uani d . 1 . .
C C7A 0.6332(2) 0.5823(4) 0.15238(15) 0.0251(6) Uani d . 1 . .
C C8 0.6498(2) 0.7432(5) 0.21381(16) 0.0326(7) Uani d . 1 . .
H H8A 0.6141 0.8858 0.1950 0.039 Uiso calc R 1 . .
H H8B 0.7325 0.7676 0.2349 0.039 Uiso calc R 1 . .
C C8A 0.5921(2) 0.6458(5) 0.27520(16) 0.0301(6) Uani d . 1 . .
C C9 0.5902(2) 0.7644(5) 0.34032(18) 0.0347(7) Uani d . 1 . .
H H9 0.6261 0.9050 0.3466 0.042 Uiso calc R 1 . .
C C10 0.5385(3) 0.6886(5) 0.39654(18) 0.0382(7) Uani d . 1 . .
H H10 0.5390 0.7752 0.4407 0.046 Uiso calc R 1 . .
C C11 0.4851(2) 0.4809(6) 0.38774(18) 0.0387(8) Uani d . 1 . .
H H11 0.4483 0.4261 0.4258 0.046 Uiso calc R 1 . .
C C12 0.4864(2) 0.3558(5) 0.32275(16) 0.0304(6) Uani d . 1 . .
H H12 0.4516 0.2141 0.3163 0.037 Uiso calc R 1 . .
C C12A 0.5393(2) 0.4417(5) 0.26757(15) 0.0264(6) Uani d . 1 . .
O O13 0.53167(16) 0.2981(3) 0.20489(11) 0.0319(5) Uani d . 1 . .
C C13A 0.5786(2) 0.3795(5) 0.14856(15) 0.0297(6) Uani d . 1 . .
N N14 0.57698(19) 0.2676(4) 0.08385(13) 0.0297(5) Uani d . 1 . .
C C14A 0.6311(2) 0.3960(5) 0.04379(16) 0.0291(6) Uani d . 1 . .
C C14B 0.6554(2) 0.3618(5) -0.02983(14) 0.0278(6) Uani d . 1 . .

loop_
_atom_site_aniso_label
_atom_site_aniso_U_11
_atom_site_aniso_U_22
_atom_site_aniso_U_33
_atom_site_aniso_U_12
_atom_site_aniso_U_13
_atom_site_aniso_U_23
C1 0.0230(13) 0.0287(15) 0.0340(15) -0.0002(11) 0.0032(11) 0.0065(12)
C2 0.0304(15) 0.0366(16) 0.0339(16) 0.0086(13) -0.0012(12) -0.0084(13)
C3 0.0285(15) 0.056(2) 0.0270(15) 0.0063(14) 0.0051(12) 0.0020(14)
C4 0.0300(15) 0.0386(17) 0.0360(17) 0.0009(13) 0.0072(12) 0.0117(13)
C4A 0.0256(13) 0.0281(15) 0.0354(16) 0.0053(11) -0.0012(12) -0.0019(12)
C5 0.0312(15) 0.0325(15) 0.0360(16) -0.0054(12) 0.0080(12) 0.0073(13)
C6 0.0333(15) 0.0264(14) 0.0335(15) 0.0002(12) 0.0078(12) 0.0053(12)
N7 0.0261(11) 0.0246(12) 0.0282(12) 0.0025(9) 0.0021(9) 0.0000(10)
C7A 0.0187(12) 0.0265(14) 0.0297(14) -0.0019(10) 0.0045(10) 0.0056(11)
C8 0.0258(14) 0.0372(16) 0.0350(16) -0.0040(12) 0.0072(12) -0.0058(13)
C8A 0.0209(13) 0.0325(15) 0.0350(15) 0.0021(11) 0.0020(11) 0.0023(13)
C9 0.0278(14) 0.0313(15) 0.0440(17) 0.0019(12) 0.0055(12) 0.0008(13)
C10 0.0365(16) 0.0407(18) 0.0362(16) 0.0091(14) 0.0054(13) -0.0132(14)
C11 0.0304(15) 0.051(2) 0.0388(17) 0.0089(14) 0.0175(13) 0.0082(15)
C12 0.0239(13) 0.0275(14) 0.0397(16) 0.0001(11) 0.0067(12) 0.0026(13)
C12A 0.0214(12) 0.0294(14) 0.0283(14) 0.0068(11) 0.0055(11) -0.0016(11)
O13 0.0344(11) 0.0285(10) 0.0352(11) -0.0058(8) 0.0130(9) -0.0022(9)
C13A 0.0256(14) 0.0345(15) 0.0290(14) 0.0048(12) 0.0059(11) 0.0012(12)
N14 0.0254(11) 0.0327(13) 0.0314(13) 0.0016(10) 0.0070(9) 0.0015(10)
C14A 0.0252(13) 0.0257(14) 0.0347(15) 0.0004(11) 0.0029(11) -0.0018(12)
C14B 0.0227(13) 0.0376(16) 0.0214(13) 0.0105(11) 0.0014(10) 0.0021(12)

loop_
_atom_type_symbol
_atom_type_description
_atom_type_scat_dispersion_real
_atom_type_scat_dispersion_imag
_atom_type_scat_source
C C 0.0033 0.0016 'International Tables Vol C Tables 4.2.6.8 and 6.1.1.4'
H H 0.0000 0.0000 'International Tables Vol C Tables 4.2.6.8 and 6.1.1.4'
N N 0.0061 0.0033 'International Tables Vol C Tables 4.2.6.8 and 6.1.1.4'
O O 0.0106 0.0060 'International Tables Vol C Tables 4.2.6.8 and 6.1.1.4'

loop_
_geom_angle_atom_site_label_1
_geom_angle_atom_site_label_2
_geom_angle_atom_site_label_3
_geom_angle_site_symmetry_1
_geom_angle_site_symmetry_3
_geom_angle
_geom_angle_publ_flag
C2 C1 C14B . . 119.6(3) ?
C2 C1 H1 . . 120.2 ?
C14B C1 H1 . . 120.2 ?
C1 C2 C3 . . 120.9(3) ?
C1 C2 H2 . . 119.6 ?
C3 C2 H2 . . 119.6 ?
C4 C3 C2 . . 120.6(3) ?
C4 C3 H3 . . 119.7 ?
C2 C3 H3 . . 119.7 ?
C3 C4 C4A . . 121.9(3) ?
C3 C4 H4 . . 119.0 ?
C4A C4 H4 . . 119.0 ?
C4 C4A C5 . . 122.7(3) ?
C4 C4A C14B . . 117.6(3) ?
C5 C4A C14B . . 119.7(3) ?
C6 C5 C4A . . 121.0(3) ?
C6 C5 H5 . . 119.5 ?
C4A C5 H5 . . 119.5 ?
C5 C6 N7 . . 119.9(3) ?
C5 C6 H6 . . 120.1 ?
N7 C6 H6 . . 120.1 ?
C14A N7 C6 . . 122.6(2) ?
C14A N7 C7A . . 108.4(2) ?
C6 N7 C7A . . 129.0(2) ?
C13A C7A N7 . . 101.9(2) ?
C13A C7A C8 . . 128.1(2) ?
N7 C7A C8 . . 130.0(2) ?
C7A C8 C8A . . 106.1(2) ?
C7A C8 H8A . . 110.5 ?
C8A C8 H8A . . 110.5 ?
C7A C8 H8B . . 110.5 ?
C8A C8 H8B . . 110.5 ?
H8A C8 H8B . . 108.7 ?
C9 C8A C12A . . 117.3(3) ?
C9 C8A C8 . . 120.1(3) ?
C12A C8A C8 . . 122.6(3) ?
C10 C9 C8A . . 122.9(3) ?
C10 C9 H9 . . 118.5 ?
C8A C9 H9 . . 118.5 ?
C9 C10 C11 . . 119.0(3) ?
C9 C10 H10 . . 120.5 ?
C11 C10 H10 . . 120.5 ?
C12 C11 C10 . . 119.5(3) ?
C12 C11 H11 . . 120.2 ?
C10 C11 H11 . . 120.2 ?
C12A C12 C11 . . 118.9(3) ?
C12A C12 H12 . . 120.5 ?
C11 C12 H12 . . 120.5 ?
C8A C12A C12 . . 122.4(3) ?
C8A C12A O13 . . 125.4(2) ?
C12 C12A O13 . . 112.2(2) ?
C13A O13 C12A . . 114.0(2) ?
N14 C13A O13 . . 122.2(3) ?
N14 C13A C7A . . 114.1(2) ?
O13 C13A C7A . . 123.7(2) ?
C14A N14 C13A . . 104.9(2) ?
N14 C14A N7 . . 110.7(2) ?
N14 C14A C14B . . 129.9(3) ?
N7 C14A C14B . . 119.4(3) ?
C1 C14B C14A . . 123.3(3) ?
C1 C14B C4A . . 119.4(2) ?
C14A C14B C4A . . 117.3(3) ?

loop_
_geom_bond_atom_site_label_1
_geom_bond_atom_site_label_2
_geom_bond_site_symmetry_2
_geom_bond_distance
_geom_bond_publ_flag
C1 C2 . 1.374(4) ?
C1 C14B . 1.410(4) ?
C1 H1 . 0.9500 ?
C2 C3 . 1.380(5) ?
C2 H2 . 0.9500 ?
C3 C4 . 1.349(5) ?
C3 H3 . 0.9500 ?
C4 C4A . 1.400(4) ?
C4 H4 . 0.9500 ?
C4A C5 . 1.432(4) ?
C4A C14B . 1.432(4) ?
C5 C6 . 1.339(4) ?
C5 H5 . 0.9500 ?
C6 N7 . 1.386(4) ?
C6 H6 . 0.9500 ?
N7 C14A . 1.382(4) ?
N7 C7A . 1.390(4) ?
C7A C13A . 1.386(4) ?
C7A C8 . 1.452(4) ?
C8 C8A . 1.540(4) ?
C8 H8A . 0.9900 ?
C8 H8B . 0.9900 ?
C8A C9 . 1.377(4) ?
C8A C12A . 1.382(4) ?
C9 C10 . 1.373(4) ?
C9 H9 . 0.9500 ?
C10 C11 . 1.405(5) ?
C10 H10 . 0.9500 ?
C11 C12 . 1.394(4) ?
C11 H11 . 0.9500 ?
C12 C12A . 1.389(4) ?
C12 H12 . 0.9500 ?
C12A O13 . 1.409(3) ?
O13 C13A . 1.353(3) ?
C13A N14 . 1.341(4) ?
N14 C14A . 1.321(4) ?
C14A C14B . 1.429(4) ?

loop_
_geom_hbond_atom_site_label_D
_geom_hbond_atom_site_label_H
_geom_hbond_atom_site_label_A
_geom_hbond_site_symmetry_A
_geom_hbond_distance_DH
_geom_hbond_distance_HA
_geom_hbond_distance_DA
_geom_hbond_angle_DHA
_geom_hbond_publ_flag
C8 H8A O13 1_565 0.99 2.71 3.637(4) 157 yes
C8 H8B Cg 2_655 0.99 2.63 3.547(3) 154 yes

loop_
_geom_torsion_atom_site_label_1
_geom_torsion_atom_site_label_2
_geom_torsion_atom_site_label_3
_geom_torsion_atom_site_label_4
_geom_torsion_site_symmetry_1
_geom_torsion_site_symmetry_2
_geom_torsion_site_symmetry_3
_geom_torsion_site_symmetry_4
_geom_torsion
_geom_torsion_publ_flag
C14B C1 C2 C3 . . . . -1.1(4) ?
C1 C2 C3 C4 . . . . 0.9(4) ?
C2 C3 C4 C4A . . . . -0.5(4) ?
C3 C4 C4A C5 . . . . -178.9(3) ?
C3 C4 C4A C14B . . . . 0.2(4) ?
C4 C4A C5 C6 . . . . 176.9(3) ?
C14B C4A C5 C6 . . . . -2.3(4) ?
C4A C5 C6 N7 . . . . 2.4(4) ?
C5 C6 N7 C14A . . . . 0.2(4) ?
C5 C6 N7 C7A . . . . 176.8(3) ?
C14A N7 C7A C13A . . . . 0.3(3) ?
C6 N7 C7A C13A . . . . -176.7(3) ?
C14A N7 C7A C8 . . . . -179.9(3) ?
C6 N7 C7A C8 . . . . 3.1(5) ?
C13A C7A C8 C8A . . . . -1.0(4) ?
N7 C7A C8 C8A . . . . 179.3(2) ?
C7A C8 C8A C9 . . . . -177.9(2) ?
C7A C8 C8A C12A . . . . 1.0(4) ?
C12A C8A C9 C10 . . . . -0.1(4) ?
C8 C8A C9 C10 . . . . 178.9(3) ?
C8A C9 C10 C11 . . . . 0.0(4) ?
C9 C10 C11 C12 . . . . 0.6(4) ?
C10 C11 C12 C12A . . . . -1.0(4) ?
C9 C8A C12A C12 . . . . -0.4(4) ?
C8 C8A C12A C12 . . . . -179.3(2) ?
C9 C8A C12A O13 . . . . 179.4(2) ?
C8 C8A C12A O13 . . . . 0.5(4) ?
C11 C12 C12A C8A . . . . 0.9(4) ?
C11 C12 C12A O13 . . . . -178.9(2) ?
C8A C12A O13 C13A . . . . -2.1(4) ?
C12 C12A O13 C13A . . . . 177.7(2) ?
C12A O13 C13A N14 . . . . -178.5(2) ?
C12A O13 C13A C7A . . . . 2.1(4) ?
N7 C7A C13A N14 . . . . -0.3(3) ?
C8 C7A C13A N14 . . . . 180.0(3) ?
N7 C7A C13A O13 . . . . 179.1(2) ?
C8 C7A C13A O13 . . . . -0.6(4) ?
O13 C13A N14 C14A . . . . -179.3(2) ?
C7A C13A N14 C14A . . . . 0.1(3) ?
C13A N14 C14A N7 . . . . 0.1(3) ?
C13A N14 C14A C14B . . . . 179.9(3) ?
C6 N7 C14A N14 . . . . 177.0(2) ?
C7A N7 C14A N14 . . . . -0.3(3) ?
C6 N7 C14A C14B . . . . -2.8(4) ?
C7A N7 C14A C14B . . . . 179.9(2) ?
C2 C1 C14B C14A . . . . 179.9(3) ?
C2 C1 C14B C4A . . . . 0.8(4) ?
N14 C14A C14B C1 . . . . 3.9(4) ?
N7 C14A C14B C1 . . . . -176.3(2) ?
N14 C14A C14B C4A . . . . -176.9(3) ?
N7 C14A C14B C4A . . . . 2.8(4) ?
C4 C4A C14B C1 . . . . -0.4(4) ?
C5 C4A C14B C1 . . . . 178.8(2) ?
C4 C4A C14B C14A . . . . -179.5(2) ?
C5 C4A C14B C14A . . . . -0.4(4) ?

loop_
_cod_related_entry_id
_cod_related_entry_database
_cod_related_entry_code
1 ChemSpider 24744561
